data_2020175
loop_
_publ_author_name
'Dinterer, F.'
'Kugler, A.'
'Effenberger, H.'
'Pertlik, F.'
'Spindler, P.'
'Wildner, M.'

_publ_section_title
;
 Structure of lead(II) arsenate(III)
;
_journal_name_full 'Acta Crystallographica C (39,1983-)'
_journal_page_first 2043
_journal_page_last 2045
_journal_volume 44
_journal_year 1988
_chemical_formula_sum 'As2 O4 Pb'
_chemical_name_systematic 'Pb As2 O4'
_space_group_IT_number 14
_symmetry_space_group_name_Hall '-P 2ybc'
_symmetry_space_group_name_H-M 'P 1 21/c 1'
_cell_angle_alpha 90
_cell_angle_beta 112.99
_cell_angle_gamma 90
_cell_formula_units_Z 4
_cell_length_a 7.037
_cell_length_b 11.801
_cell_length_c 6.137
_cell_volume 469.160
_citation_journal_id_ASTM ACSCEE
_cod_data_source_file Dinterer_ACSCEE_1988_1623.cif
_cod_data_source_block As2O4Pb1
_cod_original_cell_volume 469.1598
_cod_original_formula_sum 'As2 O4 Pb1'
_cod_database_code 2020175

loop_
_symmetry_equiv_pos_as_xyz
x,y,z
-x,y+1/2,-z+1/2
-x,-y,-z
x,-y-1/2,z-1/2

loop_
_atom_site_label
_atom_site_type_symbol
_atom_site_fract_x
_atom_site_fract_y
_atom_site_fract_z
_atom_site_occupancy
_atom_site_U_iso_or_equiv
As2 As+3 0.2938 0.4173 0.216 1 0.0
O2 O-2 0.1936 0.3033 0.0271 1 0.0
As1 As+3 0.6225 0.3559 0.0044 1 0.0
O4 O-2 0.5582 0.4148 0.2435 1 0.0
O1 O-2 0.8153 0.2714 0.197 1 0.0
Pb1 Pb+2 0.01608 0.15152 0.09637 1 0.0
O3 O-2 0.7905 0.474 0.0047 1 0.0
